data_4034987
loop_
_publ_author_name
'Purvis, Lafe J.'
'Gu, Xingxian'
'Ghosh, Soumen'
'Zhang, Zhuoran'
'Cramer, Christopher J.'
'Douglas, Christopher J.'

_publ_section_title
;
 Synthesis and Characterization of Electron-Deficient Asymmetrically
 Substituted Diarylindenotetracenes.
;
_journal_issue 4
_journal_name_full 'The Journal of organic chemistry'
_journal_page_first 1828
_journal_page_last 1841
_journal_paper_doi 10.1021/acs.joc.7b02756
_journal_volume 83
_journal_year 2018
_chemical_formula_moiety C38H26
_chemical_formula_sum 'C38 H26'
_chemical_formula_weight 482.59
_chemical_melting_point 453.15
_chemical_name_common DiMeMonoPhIndenotetracene
_chemical_name_systematic 2-methyl-10-phenyl-9-(p-tolyl)indeno[1,2,3-fg]tetracene
_space_group_crystal_system orthorhombic
_space_group_IT_number 61
_space_group_name_Hall '-P 2ac 2ab'
_space_group_name_H-M_alt 'P b c a'
_atom_sites_solution_hydrogens mixed
_audit_creation_method SHELXL-2014/7
_cell_angle_alpha 90
_cell_angle_beta 90
_cell_angle_gamma 90
_cell_formula_units_Z 8
_cell_length_a 7.2443(4)
_cell_length_b 21.6508(13)
_cell_length_c 31.7616(19)
_cell_measurement_reflns_used 4401
_cell_measurement_temperature 296
_cell_measurement_theta_max 24.445
_cell_measurement_theta_min 2.227
_cell_volume 4981.6(5)
_computing_cell_refinement 'Saint, Bruker'
_computing_data_collection 'APEXII, Bruker'
_computing_data_reduction 'Saint, Bruker'
_computing_molecular_graphics 'SHELXTL, BRUKER'
_computing_structure_refinement 'SHELXL-2014/7 (Sheldrick, 2014)'
_computing_structure_solution 'SHELXL-2014/7 (Sheldrick, 2014)'
_diffrn_ambient_temperature 296(2)
_diffrn_measured_fraction_theta_full 1.000
_diffrn_measured_fraction_theta_max 0.999
_diffrn_measurement_device_type 'Bruker APEXII CCD'
_diffrn_measurement_method 'area detector, omega scans per phi'
_diffrn_radiation_type MoK\a
_diffrn_radiation_wavelength 0.71073
_diffrn_reflns_av_R_equivalents 0.0521
_diffrn_reflns_av_unetI/netI 0.0254
_diffrn_reflns_Laue_measured_fraction_full 1.000
_diffrn_reflns_Laue_measured_fraction_max 0.999
_diffrn_reflns_limit_h_max 9
_diffrn_reflns_limit_h_min -9
_diffrn_reflns_limit_k_max 27
_diffrn_reflns_limit_k_min -27
_diffrn_reflns_limit_l_max 39
_diffrn_reflns_limit_l_min -39
_diffrn_reflns_number 50171
_diffrn_reflns_point_group_measured_fraction_full 1.000
_diffrn_reflns_point_group_measured_fraction_max 0.999
_diffrn_reflns_theta_full 25.242
_diffrn_reflns_theta_max 26.349
_diffrn_reflns_theta_min 1.282
_diffrn_source 'normal-focus sealed tube'
_exptl_absorpt_coefficient_mu 0.073
_exptl_absorpt_correction_T_max 0.7454
_exptl_absorpt_correction_T_min 0.6938
_exptl_absorpt_correction_type multi-scan
_exptl_absorpt_process_details 'SADABS, R. Blessing, 1995'
_exptl_crystal_colour Purple
_exptl_crystal_density_diffrn 1.287
_exptl_crystal_density_method 'not measured'
_exptl_crystal_description rectangle
_exptl_crystal_F_000 2032
_exptl_crystal_size_max 0.200
_exptl_crystal_size_mid 0.100
_exptl_crystal_size_min 0.050
_exptl_transmission_factor_max 0.7454
_exptl_transmission_factor_min 0.6938
_refine_diff_density_max 0.332
_refine_diff_density_min -0.486
_refine_diff_density_rms 0.171
_refine_ls_extinction_method none
_refine_ls_goodness_of_fit_ref 1.055
_refine_ls_hydrogen_treatment refU
_refine_ls_matrix_type full
_refine_ls_number_parameters 550
_refine_ls_number_reflns 5069
_refine_ls_number_restraints 198
_refine_ls_restrained_S_all 1.037
_refine_ls_R_factor_all 0.0919
_refine_ls_R_factor_gt 0.0516
_refine_ls_shift/su_max 0.000
_refine_ls_shift/su_mean 0.000
_refine_ls_structure_factor_coef Fsqd
_refine_ls_weighting_details 'w=1/[\s^2^(Fo^2^)+(0.0860P)^2^+1.4072P] where P=(Fo^2^+2Fc^2^)/3'
_refine_ls_weighting_scheme calc
_refine_ls_wR_factor_gt 0.1385
_refine_ls_wR_factor_ref 0.1734
_reflns_Friedel_coverage 0.000
_reflns_number_gt 3275
_reflns_number_total 5069
_reflns_threshold_expression 'I > 2\s(I)'
_cod_data_source_file jo7b02756_si_002.cif
_cod_data_source_block 15078_0m_cmpd_8b
_cod_depositor_comments
;
The following automatic conversions were performed:

data item '_chemical_melting_point' value '180C' was changed to
'453.15' -- it was converted from degrees Celsius(C) to Kelvins(K).

Automatic conversion script
Id: cif_fix_values 6909 2019-04-08 15:41:33Z antanas 
;
_cod_database_code 4034987
_shelx_shelxl_version_number 2014/7
_shelx_space_group_comment
;
The symmetry employed for this shelxl refinement is uniquely defined
by the following loop, which should always be used as a source of
symmetry information in preference to the above space-group names.
They are only intended as comments.
;
_shelx_estimated_absorpt_t_min 0.986
_shelx_estimated_absorpt_t_max 0.996

loop_
_space_group_symop_operation_xyz
'x, y, z'
'-x+1/2, -y, z+1/2'
'-x, y+1/2, -z+1/2'
'x+1/2, -y+1/2, -z'
'-x, -y, -z'
'x-1/2, y, -z-1/2'
'x, -y-1/2, z-1/2'
'-x-1/2, y-1/2, z'

loop_
_atom_site_label
_atom_site_type_symbol
_atom_site_fract_x
_atom_site_fract_y
_atom_site_fract_z
_atom_site_U_iso_or_equiv
_atom_site_adp_type
_atom_site_occupancy
_atom_site_site_symmetry_order
_atom_site_calc_flag
_atom_site_refinement_flags_posn
_atom_site_refinement_flags_adp
_atom_site_refinement_flags_occupancy
_atom_site_disorder_assembly
_atom_site_disorder_group
C1 C 0.2167(3) 0.38784(13) 0.28221(7) 0.0561(6) Uani 1 1 d . U . . .
H1A H 0.2039 0.3681 0.3081 0.052(6) Uiso 1 1 calc R . . . .
C2 C 0.2754(3) 0.44753(12) 0.28131(9) 0.0604(7) Uani 1 1 d . U . . .
H2A H 0.3024 0.4680 0.3063 0.075(8) Uiso 1 1 calc R . . . .
C3 C 0.2951(3) 0.47797(13) 0.24308(8) 0.0579(6) Uani 1 1 d . U . . .
H3A H 0.3338 0.5189 0.2428 0.083(9) Uiso 1 1 calc R . . . .
C4 C 0.2590(3) 0.44898(11) 0.20636(8) 0.0511(6) Uani 1 1 d . U . . .
H4A H 0.2748 0.4705 0.1813 0.069(8) Uiso 1 1 calc R . . . .
C5 C 0.1966(3) 0.38575(10) 0.20476(6) 0.0432(5) Uani 1 1 d . U . . .
C6 C 0.1571(3) 0.35722(9) 0.16596(6) 0.0411(5) Uani 1 1 d . U . . .
C7 C 0.0931(2) 0.29486(9) 0.16467(6) 0.0383(5) Uani 1 1 d . U . . .
C8 C 0.0442(3) 0.25904(10) 0.12858(6) 0.0408(5) Uani 1 1 d . U . . .
C9 C -0.0011(3) 0.19610(9) 0.13310(7) 0.0415(5) Uani 1 1 d . U . . .
C10 C -0.0379(3) 0.15859(10) 0.09721(8) 0.0512(6) Uani 1 1 d . U . . .
H10A H -0.0344 0.1765 0.0706 0.052(6) Uiso 1 1 calc R . . . .
C11 C -0.0778(3) 0.09740(11) 0.10067(8) 0.0582(6) Uani 1 1 d . U . . .
H11A H -0.1000 0.0741 0.0766 0.057(7) Uiso 1 1 calc R . . . .
C12 C -0.0858(3) 0.06918(11) 0.14043(8) 0.0590(6) Uani 1 1 d . U . . .
H12A H -0.1112 0.0272 0.1425 0.071(8) Uiso 1 1 calc R . . . .
C13 C -0.0567(3) 0.10262(11) 0.17586(8) 0.0522(6) Uani 1 1 d . U . . .
H13A H -0.0663 0.0833 0.2019 0.064(7) Uiso 1 1 calc R . . . .
C14 C -0.0117(3) 0.16665(10) 0.17421(7) 0.0424(5) Uani 1 1 d . U . . .
C15 C 0.0218(2) 0.20292(10) 0.20959(7) 0.0423(5) Uani 1 1 d . U . . .
C16 C 0.0768(2) 0.26480(10) 0.20421(6) 0.0396(5) Uani 1 1 d . U . . .
C17 C 0.1116(3) 0.29365(10) 0.24331(6) 0.0433(5) Uani 1 1 d . U . . .
C18 C 0.1737(3) 0.35445(10) 0.24443(6) 0.0441(5) Uani 1 1 d . U . . .
C19 C 0.0707(3) 0.24771(11) 0.27603(7) 0.0484(5) Uani 1 1 d . U . . .
C20 C 0.0716(3) 0.25065(15) 0.31972(7) 0.0608(7) Uani 1 1 d . . . . .
H20A H 0.1051 0.2872 0.3330 0.18(2) Uiso 1 1 calc R . . . .
C21 C 0.0242(3) 0.20080(15) 0.34324(9) 0.0655(7) Uani 1 1 d D . . . .
H21 H -0.0003(12) 0.1853(7) 0.3774(15) 0.20(10) Uiso 0.406(12) 1 d DR . P D .
C22 C -0.0265(3) 0.14587(15) 0.32429(9) 0.0676(8) Uani 1 1 d D . . . .
H22 H -0.0944(5) 0.1025(3) 0.33344(10) 0.05(3) Uiso 0.365(4) 1 d DR . P D .
C23 C -0.0311(3) 0.14147(13) 0.27957(8) 0.0569(7) Uani 1 1 d . . . . .
H23A H -0.0662 0.1048 0.2666 0.013(4) Uiso 1 1 calc R . . . .
C24 C 0.0173(3) 0.19250(11) 0.25563(7) 0.0490(6) Uani 1 1 d . U . . .
C25 C 0.195(3) 0.3925(9) 0.1286(6) 0.054(5) Uani 0.51(4) 1 d D U P A 1
C26 C 0.374(2) 0.4002(11) 0.1134(7) 0.058(4) Uani 0.51(4) 1 d D U P A 1
H26A H 0.4724 0.3842 0.1286 0.037(13) Uiso 0.51(4) 1 calc R . P A 1
C27 C 0.406(3) 0.4311(12) 0.0763(6) 0.090(6) Uani 0.51(4) 1 d D U P A 1
H27A H 0.5225 0.4289 0.0640 0.08(2) Uiso 0.51(4) 1 calc R . P A 1
C28 C 0.271(3) 0.4650(11) 0.0570(7) 0.091(6) Uani 0.51(4) 1 d D U P A 1
H28A H 0.2956 0.4882 0.0331 2(35) Uiso 0 1 calc R . P B 1
C29 C 0.097(3) 0.4637(10) 0.0742(7) 0.094(6) Uani 0.51(4) 1 d D U P A 1
H29A H 0.0008 0.4850 0.0613 0.12(4) Uiso 0.51(4) 1 calc R . P A 1
C30 C 0.064(3) 0.4303(9) 0.1109(7) 0.078(6) Uani 0.51(4) 1 d D U P A 1
H30A H -0.0511 0.4337 0.1239 0.11(3) Uiso 0.51(4) 1 calc R . P A 1
C31 C 0.020(3) 0.2887(13) 0.0839(5) 0.048(4) Uani 0.51(4) 1 d D U P A 1
C32 C -0.157(2) 0.3064(14) 0.0724(5) 0.051(4) Uani 0.51(4) 1 d D U P A 1
H32A H -0.2516 0.3048 0.0921 0.044(16) Uiso 0.51(4) 1 calc R . P A 1
C33 C -0.195(3) 0.3267(10) 0.0317(6) 0.076(4) Uani 0.51(4) 1 d D U P A 1
H33A H -0.3155 0.3363 0.0240 0.09(2) Uiso 0.51(4) 1 calc R . P A 1
C34 C -0.055(4) 0.3325(15) 0.0029(6) 0.083(6) Uani 0.51(4) 1 d D U P A 1
H34A H -0.0790 0.3495 -0.0234 0.04(3) Uiso 0.291(7) 1 calc R . P B 1
C35 C 0.119(3) 0.3134(11) 0.0131(6) 0.074(6) Uani 0.51(4) 1 d D U P A 1
H35A H 0.2121 0.3153 -0.0070 0.084(19) Uiso 0.51(4) 1 calc R . P A 1
C36 C 0.159(3) 0.2909(14) 0.0534(6) 0.057(3) Uani 0.51(4) 1 d D U P A 1
H36A H 0.2777 0.2775 0.0598 0.24(8) Uiso 0.51(4) 1 calc R . P A 1
C25" C 0.181(2) 0.3971(8) 0.1263(6) 0.039(4) Uani 0.49(4) 1 d D U P A 2
C26" C 0.350(2) 0.4023(12) 0.1066(8) 0.063(6) Uani 0.49(4) 1 d D U P A 2
H26B H 0.4455 0.3760 0.1145 0.10(4) Uiso 0.49(4) 1 calc R . P A 2
C27" C 0.380(2) 0.4457(11) 0.0757(5) 0.066(4) Uani 0.49(4) 1 d D U P A 2
H27B H 0.4994 0.4530 0.0661 0.056(16) Uiso 0.49(4) 1 calc R . P A 2
C28" C 0.235(3) 0.4783(11) 0.0588(6) 0.077(5) Uani 0.49(4) 1 d D U P A 2
H28B H 0.2536 0.5058 0.0367 0.15(17) Uiso 0.209(7) 1 calc R . P B 2
C29" C 0.063(3) 0.4692(9) 0.0756(6) 0.071(4) Uani 0.49(4) 1 d D U P A 2
H29B H -0.0368 0.4914 0.0650 0.07(2) Uiso 0.49(4) 1 calc R . P A 2
C30" C 0.033(2) 0.4274(6) 0.1083(5) 0.044(3) Uani 0.49(4) 1 d D U P A 2
H30B H -0.0860 0.4198 0.1179 0.048(16) Uiso 0.49(4) 1 calc R . P A 2
C31" C 0.034(3) 0.2826(13) 0.0873(6) 0.047(4) Uani 0.49(4) 1 d D U P A 2
C32" C -0.130(3) 0.3005(16) 0.0690(7) 0.074(6) Uani 0.49(4) 1 d D U P A 2
H32B H -0.2380 0.2958 0.0845 0.11(4) Uiso 0.49(4) 1 calc R . P A 2
C33" C -0.143(4) 0.3253(12) 0.0288(6) 0.088(6) Uani 0.49(4) 1 d D U P A 2
H33B H -0.2542 0.3407 0.0189 0.16(6) Uiso 0.49(4) 1 calc R . P A 2
C34" C 0.012(4) 0.3266(16) 0.0041(6) 0.086(8) Uani 0.49(4) 1 d D U P A 2
H34B H 0.010(4) 0.3430(16) -0.0287(6) 0.10(3) Uiso 0.49(4) 1 d DR . P A 2
C35" C 0.179(4) 0.3108(13) 0.0216(7) 0.075(5) Uani 0.49(4) 1 d D U P A 2
H35B H 0.2856 0.3160 0.0058 0.09(2) Uiso 0.49(4) 1 calc R . P A 2
C36" C 0.194(3) 0.2871(15) 0.0626(6) 0.067(4) Uani 0.49(4) 1 d D U P A 2
H36B H 0.3075 0.2746 0.0732 0.055(17) Uiso 0.49(4) 1 calc R . P A 2
C37 C 0.303(4) 0.5050(10) 0.0113(6) 0.102(10) Uani 0.291(7) 1 d . U P B 3
H37B H 0.1750 0.5275 0.0013 0.06(2) Uiso 0.28(2) 1 d R U P C 3
H37C H 0.2082 0.5363 0.0275 0.04(2) Uiso 0.28(2) 1 d R U P C 3
H37A H 0.4338 0.4822 0.0034 0.08(2) Uiso 0.28(2) 1 d R U P C 3
H37J H 0.2082 0.5363 0.0275 0.05(2) Uiso 0.22(2) 1 d R U P C 3
H37K H 0.3745 0.5472 0.0209 0.05(2) Uiso 0.22(2) 1 d R U P C 3
H37L H 0.2668 0.4730 -0.0141 0.06(2) Uiso 0.22(2) 1 d R U P C 3
C37B C 0.260(3) 0.5196(10) 0.0221(6) 0.076(6) Uani 0.291(7) 1 d . U P B 7
H37D H 0.4042 0.5086 0.0156 0.11(7) Uiso 0.28(2) 1 d R . P C 7
H37E H 0.1238 0.5415 0.0192 0.10(4) Uiso 0.28(2) 1 d R . P C 7
H37F H 0.3298 0.4871 0.0011 0.07(5) Uiso 0.28(2) 1 d R . P C 7
H37M H 0.3396 0.4911 0.0439 0.17(10) Uiso 0.22(2) 1 d R . P C 7
H37N H 0.2999 0.5660 0.0322 0.03(2) Uiso 0.22(2) 1 d R . P C 7
H37O H 0.3507 0.5205 -0.0054 0.19(12) Uiso 0.22(2) 1 d R . P C 7
C37" C -0.040(2) 0.3615(6) -0.0400(4) 0.062(4) Uani 0.209(7) 1 d . U P B 4
H37H H 0.0230 0.4074 -0.0383 0.11(4) Uiso 0.28(2) 1 d R . P C 4
H37G H -0.1560 0.3384 -0.0553 0.15(5) Uiso 0.28(2) 1 d R . P C 4
H37I H 0.0671 0.3659 -0.0642 0.29(12) Uiso 0.28(2) 1 d R . P C 4
H37P H -0.1871 0.3528 -0.0355 0.06(3) Uiso 0.22(2) 1 d R . P C 4
H37Q H -0.1407 0.3990 -0.0385 0.12(6) Uiso 0.22(2) 1 d R . P C 4
H37R H 0.0895 0.3363 -0.0455 0.13(7) Uiso 0.22(2) 1 d R . P C 4
C38 C -0.0707(4) 0.09279(15) 0.35127(12) 0.0519(12) Uani 0.729(8) 1 d . . P D 5
H38A H 0.0243 0.0878 0.3721 0.015(11) Uiso 0.33(2) 1 calc R U P E 5
H38B H -0.0785 0.0561 0.3344 0.028(13) Uiso 0.33(2) 1 calc R U P E 5
H38C H -0.1869 0.0998 0.3650 0.021(12) Uiso 0.33(2) 1 calc R U P E 5
H38J H -0.1850 0.0747 0.3422 0.003(15) Uiso 0.17(2) 1 calc R U P E 5
H38K H -0.0822 0.1063 0.3799 0.006(16) Uiso 0.17(2) 1 calc R U P E 5
H38L H 0.0262 0.0627 0.3493 0.009(16) Uiso 0.17(2) 1 calc R U P E 5
C38" C -0.0088(13) 0.1794(6) 0.3862(3) 0.063(4) Uani 0.271(8) 1 d . . P D 6
H38D H -0.0302 0.2143 0.4042 0.22(8) Uiso 0.33(2) 1 calc R . P E 6
H38E H 0.0972 0.1570 0.3960 0.32(13) Uiso 0.33(2) 1 calc R . P E 6
H38F H -0.1149 0.1529 0.3866 0.22(9) Uiso 0.33(2) 1 calc R . P E 6
H38M H -0.0018 0.1351 0.3870 0.5(6) Uiso 0.17(2) 1 calc R . P E 6
H38N H -0.1291 0.1924 0.3952 0.07(5) Uiso 0.17(2) 1 calc R . P E 6
H38O H 0.0829 0.1966 0.4046 0.26(19) Uiso 0.17(2) 1 calc R . P E 6

loop_
_atom_site_aniso_label
_atom_site_aniso_U_11
_atom_site_aniso_U_22
_atom_site_aniso_U_33
_atom_site_aniso_U_23
_atom_site_aniso_U_13
_atom_site_aniso_U_12
C1 0.0376(12) 0.0836(18) 0.0472(14) -0.0094(12) -0.0033(9) 0.0216(11)
C2 0.0413(13) 0.0669(16) 0.0730(17) -0.0286(14) -0.0080(11) 0.0130(11)
C3 0.0383(12) 0.0642(16) 0.0714(17) -0.0194(13) 0.0010(11) 0.0078(11)
C4 0.0333(11) 0.0570(14) 0.0632(15) -0.0124(12) 0.0009(10) 0.0025(10)
C5 0.0259(10) 0.0542(13) 0.0495(12) -0.0063(10) 0.0004(8) 0.0070(9)
C6 0.0338(10) 0.0446(11) 0.0447(12) -0.0005(10) 0.0035(8) 0.0050(9)
C7 0.0300(9) 0.0458(11) 0.0391(11) 0.0001(9) 0.0027(8) 0.0051(8)
C8 0.0373(10) 0.0445(12) 0.0405(12) 0.0039(9) 0.0030(8) 0.0027(9)
C9 0.0349(11) 0.0429(12) 0.0468(12) 0.0019(9) 0.0012(8) 0.0039(9)
C10 0.0549(13) 0.0457(13) 0.0531(14) -0.0008(10) 0.0014(10) 0.0016(10)
C11 0.0564(14) 0.0495(14) 0.0689(16) -0.0098(12) 0.0005(12) -0.0031(11)
C12 0.0503(14) 0.0435(13) 0.0832(18) 0.0076(12) 0.0048(12) -0.0014(10)
C13 0.0412(12) 0.0509(13) 0.0645(15) 0.0125(11) 0.0048(10) 0.0036(10)
C14 0.0271(9) 0.0457(12) 0.0543(13) 0.0101(10) 0.0023(8) 0.0062(8)
C15 0.0253(9) 0.0545(13) 0.0471(12) 0.0100(10) 0.0034(8) 0.0079(9)
C16 0.0251(9) 0.0496(12) 0.0442(12) 0.0041(9) 0.0026(8) 0.0070(8)
C17 0.0249(9) 0.0662(14) 0.0389(11) 0.0016(10) 0.0018(8) 0.0137(9)
C18 0.0261(9) 0.0585(13) 0.0477(12) -0.0089(10) -0.0001(8) 0.0125(9)
C19 0.0299(10) 0.0716(15) 0.0436(12) 0.0047(11) 0.0003(9) 0.0174(10)
C20 0.0452(13) 0.094(2) 0.0435(13) 0.0146(14) 0.0050(10) 0.0255(13)
C21 0.0497(14) 0.087(2) 0.0596(17) 0.0092(15) 0.0026(12) 0.0216(14)
C22 0.0331(11) 0.099(2) 0.0705(17) 0.0487(16) 0.0148(11) 0.0221(13)
C23 0.0374(12) 0.0694(17) 0.0640(16) 0.0211(13) 0.0056(10) 0.0123(11)
C24 0.0262(10) 0.0713(15) 0.0495(13) 0.0205(11) 0.0064(9) 0.0154(10)
C25 0.061(8) 0.044(7) 0.058(8) -0.017(5) -0.012(5) 0.011(5)
C26 0.054(6) 0.074(9) 0.045(6) 0.006(4) -0.002(4) -0.026(6)
C27 0.101(8) 0.068(11) 0.100(9) 0.015(6) 0.031(6) -0.009(6)
C28 0.146(13) 0.055(9) 0.073(8) 0.012(6) 0.013(8) -0.015(7)
C29 0.139(14) 0.062(8) 0.082(10) -0.016(8) -0.041(9) 0.023(8)
C30 0.078(8) 0.089(10) 0.066(9) -0.009(6) -0.007(6) -0.009(6)
C31 0.087(10) 0.037(7) 0.020(5) 0.003(4) 0.001(4) 0.002(5)
C32 0.060(5) 0.058(9) 0.036(5) 0.004(4) -0.016(4) -0.001(4)
C33 0.108(10) 0.051(5) 0.070(7) 0.004(5) -0.027(6) -0.012(6)
C34 0.153(15) 0.057(5) 0.038(6) 0.003(5) -0.013(8) 0.005(11)
C35 0.122(16) 0.068(6) 0.031(8) -0.001(7) 0.008(9) 0.001(11)
C36 0.087(6) 0.050(4) 0.034(7) 0.008(6) 0.016(5) 0.013(4)
C25" 0.042(7) 0.034(5) 0.042(6) 0.011(4) 0.004(5) -0.004(4)
C26" 0.058(7) 0.072(8) 0.059(9) 0.017(6) 0.004(6) 0.004(6)
C27" 0.088(8) 0.057(9) 0.054(6) 0.017(4) 0.002(5) -0.032(7)
C28" 0.113(11) 0.048(8) 0.072(8) 0.017(6) -0.031(8) -0.029(7)
C29" 0.093(7) 0.053(7) 0.068(8) 0.032(7) -0.026(5) -0.009(6)
C30" 0.057(5) 0.028(4) 0.048(6) 0.002(3) -0.021(4) 0.006(3)
C31" 0.056(6) 0.029(5) 0.057(9) -0.001(5) -0.003(5) -0.001(4)
C32" 0.106(12) 0.048(6) 0.068(10) 0.003(6) -0.019(8) -0.005(9)
C33" 0.116(12) 0.091(9) 0.058(9) 0.017(7) -0.047(8) -0.023(8)
C34" 0.14(2) 0.073(16) 0.045(7) 0.010(7) -0.031(10) -0.028(14)
C35" 0.126(12) 0.060(5) 0.040(8) 0.005(5) 0.007(8) -0.014(8)
C36" 0.117(11) 0.052(7) 0.031(7) 0.006(5) 0.007(6) -0.006(8)
C37 0.19(3) 0.078(13) 0.044(9) 0.001(9) 0.044(11) -0.007(11)
C37B 0.110(12) 0.077(10) 0.041(8) 0.026(9) -0.009(8) -0.024(10)
C37" 0.095(10) 0.062(8) 0.030(6) 0.020(6) -0.003(6) -0.019(8)
C38 0.0445(19) 0.055(2) 0.056(2) 0.0175(17) -0.0010(15) -0.0030(14)
C38" 0.047(5) 0.113(9) 0.028(5) -0.015(5) -0.006(3) 0.028(5)

loop_
_atom_type_symbol
_atom_type_description
_atom_type_scat_dispersion_real
_atom_type_scat_dispersion_imag
_atom_type_scat_source
C C 0.0033 0.0016 'International Tables Vol C Tables 4.2.6.8 and 6.1.1.4'
H H 0.0000 0.0000 'International Tables Vol C Tables 4.2.6.8 and 6.1.1.4'

loop_
_geom_angle_atom_site_label_1
_geom_angle_atom_site_label_2
_geom_angle_atom_site_label_3
_geom_angle
C2 C1 C18 121.9(2)
C2 C1 H1A 119.0
C18 C1 H1A 119.0
C1 C2 C3 120.1(2)
C1 C2 H2A 120.0
C3 C2 H2A 120.0
C4 C3 C2 121.0(2)
C4 C3 H3A 119.5
C2 C3 H3A 119.5
C3 C4 C5 122.2(2)
C3 C4 H4A 118.9
C5 C4 H4A 118.9
C6 C5 C18 122.4(2)
C6 C5 C4 120.7(2)
C18 C5 C4 116.86(19)
C5 C6 C7 120.39(19)
C5 C6 C25 116.7(9)
C7 C6 C25 122.8(9)
C5 C6 C25" 116.6(8)
C7 C6 C25" 123.0(8)
C16 C7 C8 116.13(18)
C16 C7 C6 115.79(18)
C8 C7 C6 128.07(18)
C9 C8 C31" 115.6(11)
C9 C8 C7 120.08(18)
C31" C8 C7 124.3(11)
C9 C8 C31 117.5(10)
C7 C8 C31 122.1(10)
C8 C9 C10 120.90(19)
C8 C9 C14 121.83(19)
C10 C9 C14 117.27(19)
C11 C10 C9 122.0(2)
C11 C10 H10A 119.0
C9 C10 H10A 119.0
C10 C11 C12 120.3(2)
C10 C11 H11A 119.8
C12 C11 H11A 119.8
C13 C12 C11 120.5(2)
C13 C12 H12A 119.7
C11 C12 H12A 119.7
C12 C13 C14 121.7(2)
C12 C13 H13A 119.2
C14 C13 H13A 119.2
C15 C14 C13 124.0(2)
C15 C14 C9 117.90(19)
C13 C14 C9 118.1(2)
C14 C15 C16 119.20(19)
C14 C15 C24 135.1(2)
C16 C15 C24 105.74(19)
C15 C16 C17 111.37(18)
C15 C16 C7 124.56(19)
C17 C16 C7 124.07(19)
C18 C17 C16 119.89(19)
C18 C17 C19 133.45(19)
C16 C17 C19 106.65(19)
C17 C18 C1 124.6(2)
C17 C18 C5 117.39(18)
C1 C18 C5 118.0(2)
C20 C19 C24 119.8(2)
C20 C19 C17 132.4(2)
C24 C19 C17 107.68(18)
C21 C20 C19 120.8(3)
C21 C20 H20A 119.6
C19 C20 H20A 119.6
C20 C21 C22 120.8(3)
C20 C21 C38" 143.9(6)
C22 C21 C38" 95.2(6)
C20 C21 H21 142.3
C22 C21 H21 96.9
C38" C21 H21 1.7
C21 C22 C23 119.9(2)
C21 C22 C38 118.5(3)
C23 C22 C38 121.6(3)
C21 C22 H22 137.6
C23 C22 H22 101.3
C38 C22 H22 23.0
C24 C23 C22 119.2(3)
C24 C23 H23A 120.4
C22 C23 H23A 120.4
C23 C24 C19 119.5(2)
C23 C24 C15 132.0(2)
C19 C24 C15 108.54(19)
C30 C25 C26 115.5(13)
C30 C25 C6 121.3(14)
C26 C25 C6 121.9(14)
C27 C26 C25 121.0(14)
C27 C26 H26A 119.5
C25 C26 H26A 119.5
C28 C27 C26 121.3(14)
C28 C27 H27A 119.3
C26 C27 H27A 119.3
C27 C28 C29 118.0(13)
C27 C28 H28A 121.0
C29 C28 H28A 121.0
C28 C29 C30 120.1(14)
C28 C29 H29A 119.9
C30 C29 H29A 119.9
C25 C30 C29 122.1(14)
C25 C30 H30A 119.0
C29 C30 H30A 119.0
C32 C31 C36 118.2(11)
C32 C31 C8 117.3(12)
C36 C31 C8 123.9(14)
C31 C32 C33 121.0(13)
C31 C32 H32A 119.5
C33 C32 H32A 119.5
C34 C33 C32 120.2(14)
C34 C33 H33A 119.9
C32 C33 H33A 119.9
C35 C34 C33 119.8(14)
C35 C34 H34A 120.1
C33 C34 H34A 120.1
C34 C35 C36 120.8(13)
C34 C35 H35A 119.6
C36 C35 H35A 119.6
C35 C36 C31 119.7(12)
C35 C36 H36A 120.2
C31 C36 H36A 120.2
C30" C25" C26" 117.5(11)
C30" C25" C6 121.5(10)
C26" C25" C6 121.0(12)
C27" C26" C25" 121.3(13)
C27" C26" H26B 119.4
C25" C26" H26B 119.4
C28" C27" C26" 120.5(12)
C28" C27" H27B 119.7
C26" C27" H27B 119.7
C27" C28" C29" 118.1(12)
C27" C28" H28B 121.0
C29" C28" H28B 121.0
C28" C29" C30" 121.4(13)
C28" C29" H29B 119.3
C30" C29" H29B 119.3
C25" C30" C29" 120.0(12)
C25" C30" H30B 120.0
C29" C30" H30B 120.0
C32" C31" C36" 117.3(13)
C32" C31" C8 122.6(14)
C36" C31" C8 120.1(14)
C31" C32" C33" 123.6(15)
C31" C32" H32B 118.2
C33" C32" H32B 118.2
C34" C33" C32" 118.8(14)
C34" C33" H33B 120.6
C32" C33" H33B 120.6
C33" C34" C35" 118.9(14)
C33" C34" H34B 122.7
C35" C34" H34B 118.3
C34" C35" C36" 122.3(15)
C34" C35" H35B 118.9
C36" C35" H35B 118.9
C31" C36" C35" 118.6(14)
C31" C36" H36B 120.7
C35" C36" H36B 120.7
H37B C37 H37C 47.7
H37B C37 H37A 150.1
H37C C37 H37A 158.2
H37B C37 H37J 47.7
H37C C37 H37J 0.0
H37A C37 H37J 158.2
H37B C37 H37K 96.3
H37C C37 H37K 69.3
H37A C37 H37K 91.8
H37J C37 H37K 69.3
H37B C37 H37L 82.2
H37C C37 H37L 125.9
H37A C37 H37L 75.9
H37J C37 H37L 125.9
H37K C37 H37L 148.1
H37D C37B H37E 159.7
H37D C37B H37F 45.5
H37E C37B H37F 130.1
H37D C37B H37M 59.3
H37E C37B H37M 140.6
H37F C37B H37M 77.1
H37D C37B H37N 90.0
H37E C37B H37N 82.4
H37F C37B H37N 130.2
H37M C37B H37N 100.9
H37D C37B H37O 43.6
H37E C37B H37O 117.8
H37F C37B H37O 41.0
H37M C37B H37O 101.2
H37N C37B H37O 93.3
H37H C37" H37G 139.0
H37H C37" H37I 70.3
H37G C37" H37I 105.7
H37H C37" H37P 123.6
H37G C37" H37P 39.3
H37I C37" H37P 142.6
H37H C37" H37Q 66.5
H37G C37" H37Q 80.8
H37I C37" H37Q 115.9
H37P C37" H37Q 57.8
H37H C37" H37R 96.1
H37G C37" H37R 111.1
H37I C37" H37R 47.9
H37P C37" H37R 140.3
H37Q C37" H37R 161.1
C22 C38 H22 43.2
C22 C38 H38A 109.5
H22 C38 H38A 148.7
C22 C38 H38B 109.5
H22 C38 H38B 76.0
H38A C38 H38B 109.5
C22 C38 H38C 109.5
H22 C38 H38C 96.7
H38A C38 H38C 109.5
H38B C38 H38C 109.5
C22 C38 H38J 109.5
H22 C38 H38J 68.4
H38A C38 H38J 141.1
H38B C38 H38J 56.3
H38C C38 H38J 56.3
C22 C38 H38K 109.5
H22 C38 H38K 136.8
H38A C38 H38K 56.3
H38B C38 H38K 141.1
H38C C38 H38K 56.3
H38J C38 H38K 109.5
C22 C38 H38L 109.5
H22 C38 H38L 111.6
H38A C38 H38L 56.3
H38B C38 H38L 56.3
H38C C38 H38L 141.1
H38J C38 H38L 109.5
H38K C38 H38L 109.5
C21 C38" H21 6.1
C21 C38" H38D 109.5
H21 C38" H38D 103.9
C21 C38" H38E 109.5
H21 C38" H38E 109.8
H38D C38" H38E 109.5
C21 C38" H38F 109.5
H21 C38" H38F 114.5
H38D C38" H38F 109.5
H38E C38" H38F 109.5
C21 C38" H38M 109.5
H21 C38" H38M 115.0
H38D C38" H38M 141.1
H38E C38" H38M 56.3
H38F C38" H38M 56.3
C21 C38" H38N 109.5
H21 C38" H38N 108.9
H38D C38" H38N 56.3
H38E C38" H38N 141.1
H38F C38" H38N 56.3
H38M C38" H38N 109.5
C21 C38" H38O 109.5
H21 C38" H38O 104.4
H38D C38" H38O 56.3
H38E C38" H38O 56.3
H38F C38" H38O 141.1
H38M C38" H38O 109.5
H38N C38" H38O 109.5

loop_
_geom_bond_atom_site_label_1
_geom_bond_atom_site_label_2
_geom_bond_distance
C1 C2 1.361(4)
C1 C18 1.435(3)
C1 H1A 0.9300
C2 C3 1.389(4)
C2 H2A 0.9300
C3 C4 1.350(3)
C3 H3A 0.9300
C4 C5 1.442(3)
C4 H4A 0.9300
C5 C6 1.408(3)
C5 C18 1.440(3)
C6 C7 1.428(3)
C6 C25 1.437(16)
C6 C25" 1.536(13)
C7 C16 1.419(3)
C7 C8 1.428(3)
C8 C9 1.409(3)
C8 C31" 1.410(18)
C8 C31 1.567(17)
C9 C10 1.425(3)
C9 C14 1.455(3)
C10 C11 1.360(3)
C10 H10A 0.9300
C11 C12 1.404(3)
C11 H11A 0.9300
C12 C13 1.354(3)
C12 H12A 0.9300
C13 C14 1.425(3)
C13 H13A 0.9300
C14 C15 1.392(3)
C15 C16 1.408(3)
C15 C24 1.480(3)
C16 C17 1.413(3)
C17 C18 1.392(3)
C17 C19 1.468(3)
C19 C20 1.389(3)
C19 C24 1.414(3)
C20 C21 1.357(4)
C20 H20A 0.9300
C21 C22 1.383(4)
C21 C38" 1.460(12)
C21 H21 1.15(5)
C22 C23 1.424(4)
C22 C38 1.469(4)
C22 H22 1.099(5)
C23 C24 1.386(3)
C23 H23A 0.9300
C25 C30 1.377(11)
C25 C26 1.389(11)
C26 C27 1.377(13)
C26 H26A 0.9300
C27 C28 1.370(13)
C27 H27A 0.9300
C28 C29 1.374(13)
C28 H28A 0.9300
C29 C30 1.392(12)
C29 H29A 0.9300
C30 H30A 0.9300
C31 C32 1.384(11)
C31 C36 1.402(10)
C32 C33 1.393(11)
C32 H32A 0.9300
C33 C34 1.368(14)
C33 H33A 0.9300
C34 C35 1.368(14)
C34 H34A 0.9300
C35 C36 1.399(11)
C35 H35A 0.9300
C36 H36A 0.9300
C25" C30" 1.377(11)
C25" C26" 1.381(11)
C26" C27" 1.378(12)
C26" H26B 0.9300
C27" C28" 1.372(13)
C27" H27B 0.9300
C28" C29" 1.374(13)
C28" H28B 0.9300
C29" C30" 1.394(9)
C29" H29B 0.9300
C30" H30B 0.9300
C31" C32" 1.377(12)
C31" C36" 1.400(11)
C32" C33" 1.388(12)
C32" H32B 0.9300
C33" C34" 1.367(14)
C33" H33B 0.9300
C34" C35" 1.374(14)
C34" H34B 1.101(5)
C35" C36" 1.404(12)
C35" H35B 0.9300
C36" H36B 0.9300
C37 H37B 1.0949
C37 H37C 1.0949
C37 H37A 1.0950
C37 H37J 1.0950
C37 H37K 1.0948
C37 H37L 1.0951
C37B H37D 1.0949
C37B H37E 1.0949
C37B H37F 1.0949
C37B H37M 1.0950
C37B H37N 1.0950
C37B H37O 1.0950
C37" H37H 1.0949
C37" H37G 1.0948
C37" H37I 1.0946
C37" H37P 1.0945
C37" H37Q 1.0948
C37" H37R 1.0954
C38 H22 0.628(5)
C38 H38A 0.9600
C38 H38B 0.9600
C38 H38C 0.9600
C38 H38J 0.9600
C38 H38K 0.9600
C38 H38L 0.9600
C38" H21 0.31(5)
C38" H38D 0.9600
C38" H38E 0.9600
C38" H38F 0.9600
C38" H38M 0.9600
C38" H38N 0.9600
C38" H38O 0.9600

loop_
_geom_torsion_atom_site_label_1
_geom_torsion_atom_site_label_2
_geom_torsion_atom_site_label_3
_geom_torsion_atom_site_label_4
_geom_torsion
C18 C1 C2 C3 0.1(3)
C1 C2 C3 C4 -0.9(3)
C2 C3 C4 C5 0.7(3)
C3 C4 C5 C6 178.89(19)
C3 C4 C5 C18 0.2(3)
C18 C5 C6 C7 -0.5(3)
C4 C5 C6 C7 -179.17(17)
C18 C5 C6 C25 -176.8(9)
C4 C5 C6 C25 4.5(9)
C18 C5 C6 C25" 177.6(6)
C4 C5 C6 C25" -1.0(7)
C5 C6 C7 C16 -1.2(3)
C25 C6 C7 C16 174.9(9)
C25" C6 C7 C16 -179.2(7)
C5 C6 C7 C8 179.10(18)
C25 C6 C7 C8 -4.8(10)
C25" C6 C7 C8 1.1(7)
C16 C7 C8 C9 -5.3(3)
C6 C7 C8 C9 174.44(18)
C16 C7 C8 C31" 173.5(10)
C6 C7 C8 C31" -6.8(11)
C16 C7 C8 C31 168.5(8)
C6 C7 C8 C31 -11.8(9)
C31" C8 C9 C10 5.4(10)
C7 C8 C9 C10 -175.66(18)
C31 C8 C9 C10 10.3(8)
C31" C8 C9 C14 -174.8(10)
C7 C8 C9 C14 4.1(3)
C31 C8 C9 C14 -170.0(8)
C8 C9 C10 C11 178.5(2)
C14 C9 C10 C11 -1.3(3)
C9 C10 C11 C12 0.6(3)
C10 C11 C12 C13 1.0(4)
C11 C12 C13 C14 -1.9(3)
C12 C13 C14 C15 -179.1(2)
C12 C13 C14 C9 1.2(3)
C8 C9 C14 C15 1.0(3)
C10 C9 C14 C15 -179.29(17)
C8 C9 C14 C13 -179.36(18)
C10 C9 C14 C13 0.4(3)
C13 C14 C15 C16 175.93(18)
C9 C14 C15 C16 -4.4(3)
C13 C14 C15 C24 -2.8(3)
C9 C14 C15 C24 176.82(19)
C14 C15 C16 C17 -177.65(16)
C24 C15 C16 C17 1.4(2)
C14 C15 C16 C7 3.1(3)
C24 C15 C16 C7 -177.79(17)
C8 C7 C16 C15 1.9(3)
C6 C7 C16 C15 -177.93(17)
C8 C7 C16 C17 -177.29(17)
C6 C7 C16 C17 2.9(3)
C15 C16 C17 C18 177.79(16)
C7 C16 C17 C18 -3.0(3)
C15 C16 C17 C19 -1.8(2)
C7 C16 C17 C19 177.45(16)
C16 C17 C18 C1 -178.78(17)
C19 C17 C18 C1 0.7(3)
C16 C17 C18 C5 1.1(3)
C19 C17 C18 C5 -179.47(18)
C2 C1 C18 C17 -179.40(19)
C2 C1 C18 C5 0.7(3)
C6 C5 C18 C17 0.6(3)
C4 C5 C18 C17 179.28(17)
C6 C5 C18 C1 -179.55(17)
C4 C5 C18 C1 -0.8(3)
C18 C17 C19 C20 3.9(4)
C16 C17 C19 C20 -176.6(2)
C18 C17 C19 C24 -178.10(19)
C16 C17 C19 C24 1.4(2)
C24 C19 C20 C21 0.9(3)
C17 C19 C20 C21 178.8(2)
C19 C20 C21 C22 -0.1(3)
C19 C20 C21 C38" -174.8(6)
C20 C21 C22 C23 -0.7(3)
C38" C21 C22 C23 176.2(4)
C20 C21 C22 C38 178.1(2)
C21 C22 C23 C24 0.6(3)
C38 C22 C23 C24 -178.1(2)
C22 C23 C24 C19 0.2(3)
C22 C23 C24 C15 -178.22(19)
C20 C19 C24 C23 -1.0(3)
C17 C19 C24 C23 -179.29(17)
C20 C19 C24 C15 177.78(17)
C17 C19 C24 C15 -0.5(2)
C14 C15 C24 C23 -3.1(4)
C16 C15 C24 C23 178.0(2)
C14 C15 C24 C19 178.4(2)
C16 C15 C24 C19 -0.5(2)
C5 C6 C25 C30 -90.3(19)
C7 C6 C25 C30 94(2)
C5 C6 C25 C26 77(2)
C7 C6 C25 C26 -100(2)
C30 C25 C26 C27 -16(4)
C6 C25 C26 C27 176(2)
C25 C26 C27 C28 12(4)
C26 C27 C28 C29 -5(4)
C27 C28 C29 C30 2(4)
C26 C25 C30 C29 14(4)
C6 C25 C30 C29 -178.4(19)
C28 C29 C30 C25 -7(4)
C9 C8 C31 C32 80(2)
C7 C8 C31 C32 -94(2)
C9 C8 C31 C36 -91(2)
C7 C8 C31 C36 95(3)
C36 C31 C32 C33 -1(4)
C8 C31 C32 C33 -173(2)
C31 C32 C33 C34 -4(4)
C32 C33 C34 C35 6(4)
C33 C34 C35 C36 -3(5)
C34 C35 C36 C31 -1(4)
C32 C31 C36 C35 3(4)
C8 C31 C36 C35 174(2)
C5 C6 C25" C30" -96.0(17)
C7 C6 C25" C30" 82.1(19)
C5 C6 C25" C26" 86(2)
C7 C6 C25" C26" -96(2)
C30" C25" C26" C27" 13(4)
C6 C25" C26" C27" -169(2)
C25" C26" C27" C28" -10(4)
C26" C27" C28" C29" 4(3)
C27" C28" C29" C30" -1(3)
C26" C25" C30" C29" -10(3)
C6 C25" C30" C29" 172.0(17)
C28" C29" C30" C25" 4(3)
C9 C8 C31" C32" 81(3)
C7 C8 C31" C32" -98(3)
C9 C8 C31" C36" -97(2)
C7 C8 C31" C36" 84(3)
C36" C31" C32" C33" -3(5)
C8 C31" C32" C33" 178(3)
C31" C32" C33" C34" 7(5)
C32" C33" C34" C35" -8(5)
C33" C34" C35" C36" 7(5)
C32" C31" C36" C35" 2(4)
C8 C31" C36" C35" -180(2)
C34" C35" C36" C31" -4(5)
